data_4127991
loop_
_publ_author_name
'Buss, Joshua A.'
'Bailey, Gwendolyn A.'
'Oppenheim, Julius'
'VanderVelde, David G.'
'Goddard, 3rd, William A'
'Agapie, Theodor'

_publ_section_title
;
 CO Coupling Chemistry of a Terminal Mo Carbide: Sequential Addition of
 Proton, Hydride, and CO Releases Ethenone.
;
_journal_issue 39
_journal_name_full 'Journal of the American Chemical Society'
_journal_page_first 15664
_journal_page_last 15674
_journal_paper_doi 10.1021/jacs.9b07743
_journal_volume 141
_journal_year 2019
_chemical_formula_moiety '2(C32 H41 Cl Mo O P2), C5 H12'
_chemical_formula_sum 'C69 H94 Cl2 Mo2 O2 P4'
_chemical_formula_weight 1342.10
_space_group_crystal_system monoclinic
_space_group_IT_number 14
_space_group_name_Hall '-P 2yn'
_space_group_name_H-M_alt 'P 1 21/n 1'
_symmetry_space_group_name_Hall '-P 2yn'
_symmetry_space_group_name_H-M 'P 1 21/n 1'
_atom_sites_solution_hydrogens mixed
_atom_sites_solution_primary direct
_atom_sites_solution_secondary difmap
_audit_creation_date 2019-02-12
_audit_creation_method
;
Olex2 1.2
(compiled 2016.02.19 svn.r3266 for OlexSys, GUI svn.r5155),
SHELXL-2014,
and manual edit
;
_cell_angle_alpha 90
_cell_angle_beta 95.462(4)
_cell_angle_gamma 90
_cell_formula_units_Z 2
_cell_length_a 13.1011(8)
_cell_length_b 13.0037(8)
_cell_length_c 19.0467(12)
_cell_measurement_reflns_used 9308
_cell_measurement_temperature 100
_cell_measurement_theta_max 36.78
_cell_measurement_theta_min 2.21
_cell_volume 3230.1(3)
_computing_cell_refinement 'SAINT v8.34A (Bruker, 2013)'
_computing_data_collection 'APEX2 v2014.11-0 (Bruker-AXS, 2014)'
_computing_data_reduction 'SAINT v8.34A (Bruker, 2013)'
_computing_molecular_graphics 'DIAMOND 3 (Crystal Impact, 1999)'
_computing_publication_material 'Olex2 (Dolomanov et al., 2009)'
_computing_structure_refinement 'SHELXL-2014/7 (Sheldrick, 2014)'
_computing_structure_solution 'XT-2014/4 (Sheldrick, 2012)'
_diffrn_ambient_temperature 100.15
_diffrn_detector 'CCD Area Detector'
_diffrn_detector_area_resol_mean 8.33
_diffrn_detector_type 'Bruker APEXII CCD'
_diffrn_measured_fraction_theta_full 1.000
_diffrn_measured_fraction_theta_max 0.976
_diffrn_measurement_device '\k-geometry diffractometer'
_diffrn_measurement_device_type 'Bruker KAPPA APEX-II CCD'
_diffrn_measurement_method '\f and \w scans'
_diffrn_radiation_monochromator graphite
_diffrn_radiation_type MoK\a
_diffrn_radiation_wavelength 0.71073
_diffrn_reflns_av_R_equivalents 0.0489
_diffrn_reflns_av_unetI/netI 0.0267
_diffrn_reflns_Laue_measured_fraction_full 1.000
_diffrn_reflns_Laue_measured_fraction_max 0.976
_diffrn_reflns_limit_h_max 22
_diffrn_reflns_limit_h_min -22
_diffrn_reflns_limit_k_max 21
_diffrn_reflns_limit_k_min -22
_diffrn_reflns_limit_l_max 32
_diffrn_reflns_limit_l_min -32
_diffrn_reflns_number 197361
_diffrn_reflns_point_group_measured_fraction_full 1.000
_diffrn_reflns_point_group_measured_fraction_max 0.976
_diffrn_reflns_theta_full 25.242
_diffrn_reflns_theta_max 37.783
_diffrn_reflns_theta_min 1.809
_diffrn_source 'fine-focus sealed tube'
_diffrn_source_current 30
_diffrn_source_power 1.5
_diffrn_source_voltage 50
_diffrn_standards_number 0
_exptl_absorpt_coefficient_mu 0.614
_exptl_absorpt_correction_T_max 0.7474
_exptl_absorpt_correction_T_min 0.6860
_exptl_absorpt_correction_type multi-scan
_exptl_absorpt_process_details
'SADABS-2014/5 (Bruker,2014/5) was used for absorption correction. wR2(int) was 0.0633 before and 0.0520 after correction. The Ratio of minimum to maximum transmission is 0.9178. The \l/2 correction factor is Not present.'
_exptl_crystal_colour orange
_exptl_crystal_colour_primary orange
_exptl_crystal_density_diffrn 1.380
_exptl_crystal_density_method 'not measured'
_exptl_crystal_description block
_exptl_crystal_F_000 1404
_exptl_crystal_size_max 0.34
_exptl_crystal_size_mid 0.32
_exptl_crystal_size_min 0.22
_refine_diff_density_max 0.936
_refine_diff_density_min -0.546
_refine_diff_density_rms 0.072
_refine_ls_extinction_method none
_refine_ls_goodness_of_fit_ref 1.084
_refine_ls_hydrogen_treatment constr
_refine_ls_matrix_type full
_refine_ls_number_parameters 434
_refine_ls_number_reflns 16939
_refine_ls_number_restraints 45
_refine_ls_restrained_S_all 1.088
_refine_ls_R_factor_all 0.0492
_refine_ls_R_factor_gt 0.0339
_refine_ls_shift/su_max 0.003
_refine_ls_shift/su_mean 0.000
_refine_ls_structure_factor_coef Fsqd
_refine_ls_weighting_details 'w=1/[\s^2^(Fo^2^)+(0.0254P)^2^+1.7167P] where P=(Fo^2^+2Fc^2^)/3'
_refine_ls_weighting_scheme calc
_refine_ls_wR_factor_gt 0.0730
_refine_ls_wR_factor_ref 0.0774
_reflns_Friedel_coverage 0.000
_reflns_number_gt 13708
_reflns_number_total 16939
_reflns_threshold_expression 'I > 2\s(I)'
_cod_data_source_file ja9b07743_si_002.cif
_cod_data_source_block 4
_cod_database_code 4127991
_shelxl_version_number 2014-7
_shelx_space_group_comment
;
The symmetry employed for this shelxl refinement is uniquely defined
by the following loop, which should always be used as a source of
symmetry information in preference to the above space-group names.
They are only intended as comments.
;
_shelx_estimated_absorpt_t_max 0.877
_shelx_estimated_absorpt_t_min 0.818
_olex2_refinement_description
;
1. Fixed Uiso
 At 1.2 times of:
  All C(H) groups, All C(H,H) groups
 At 1.5 times of:
  All C(H,H,H) groups
2. Restrained distances
 C37-C36 \\sim C38-C37 \\sim C38-C38_$1 \\sim C38_$1-C37_$1 \\sim C34-C33 \\sim
C35-C34 \\sim C35-
 C35_$1 \\sim C35_$1-C34_$1 \\sim C34_$1-C33_$1 \\sim C37_$1-C36_$1
 with sigma of 0.02
3. Others
 Sof(C31B)=Sof(H31B)=Sof(Cl1B)=Sof(O1B)=Sof(C32B)=1-FVAR(1)
 Sof(Cl1A)=Sof(O1A)=Sof(C32A)=Sof(C31A)=Sof(H31A)=FVAR(1)
 Sof(C37)=Sof(C38)=Sof(H38A)=Sof(H38B)=1-FVAR(2)
 Sof(C36)=Sof(H36A)=Sof(H36B)=Sof(H36C)=Sof(H36D)=Sof(H37A)=Sof(H37B)=
 Sof(H37C)=Sof(H37D)=0.5*(1-FVAR(3))
 Sof(C33)=Sof(H33A)=Sof(H33B)=Sof(H33C)=Sof(H34A)=Sof(H34B)=Sof(H34C)=
 Sof(H34D)=Sof(H33D)=0.5*FVAR(3)
 Sof(C34)=Sof(C35)=Sof(H35A)=Sof(H35B)=FVAR(2)
4.a Riding coordinates:
 C34(H34A,H34B,H34C,H34D,H33D), C37(H36D,H37A,H37B,H37C,H37D)
4.b Ternary CH refined with riding coordinates:
 C19(H19), C22(H22), C25(H25), C28(H28)
4.c Secondary CH2 refined with riding coordinates:
 C35(H35A,H35B), C38(H38A,H38B)
4.d Aromatic/amide H refined with riding coordinates:
 C2(H2), C3(H3), C5(H5), C6(H6), C9(H9), C10(H10), C11(H11), C12(H12),
 C15(H15), C16(H16), C17(H17), C18(H18)
4.e Idealised Me refined with riding coordinates:
 C33(H33A,H33B,H33C), C36(H36A,H36B,H36C)
4.f Idealised Me refined as rotating group:
 C20(H20A,H20B,H20C), C21(H21A,H21B,H21C), C23(H23A,H23B,H23C), C24(H24A,H24B,
 H24C), C26(H26A,H26B,H26C), C27(H27A,H27B,H27C), C29(H29A,H29B,H29C), C30(H30A,
 H30B,H30C)
4.g :
 C31B(H31B), C31A(H31A)
;
_olex2_submission_special_instructions 'No special instructions were received'

loop_
_space_group_symop_operation_xyz
'x, y, z'
'-x+1/2, y+1/2, -z+1/2'
'-x, -y, -z'
'x-1/2, -y-1/2, z-1/2'

loop_
_atom_site_label
_atom_site_type_symbol
_atom_site_fract_x
_atom_site_fract_y
_atom_site_fract_z
_atom_site_U_iso_or_equiv
_atom_site_adp_type
_atom_site_occupancy
_atom_site_site_symmetry_order
_atom_site_calc_flag
_atom_site_refinement_flags_posn
_atom_site_refinement_flags_occupancy
_atom_site_disorder_assembly
_atom_site_disorder_group
Mo1 Mo 0.50618(2) 0.66679(2) 0.31321(2) 0.01617(2) Uani 1 1 d . . . .
P1 P 0.37232(2) 0.80979(2) 0.31425(2) 0.01795(5) Uani 1 1 d . . . .
P2 P 0.65045(2) 0.53333(2) 0.31701(2) 0.01928(5) Uani 1 1 d . . . .
C1 C 0.46908(9) 0.76423(9) 0.47376(6) 0.02078(19) Uani 1 1 d . . . .
C2 C 0.44668(9) 0.66495(9) 0.44780(6) 0.02007(18) Uani 1 1 d . . . .
H2 H 0.3786 0.6476 0.4301 0.024 Uiso 1 1 calc R . . .
C3 C 0.52451(9) 0.59166(9) 0.44796(6) 0.02052(19) Uani 1 1 d . . . .
H3 H 0.5092 0.5247 0.4300 0.025 Uiso 1 1 calc R . . .
C4 C 0.62542(9) 0.61611(10) 0.47445(6) 0.0217(2) Uani 1 1 d . . . .
C5 C 0.64395(10) 0.71138(10) 0.50645(6) 0.0251(2) Uani 1 1 d . . . .
H5 H 0.7102 0.7266 0.5287 0.030 Uiso 1 1 calc R . . .
C6 C 0.56657(10) 0.78454(10) 0.50627(6) 0.0248(2) Uani 1 1 d . . . .
H6 H 0.5804 0.8491 0.5286 0.030 Uiso 1 1 calc R . . .
C7 C 0.39085(10) 0.84626(9) 0.46439(6) 0.0228(2) Uani 1 1 d . . . .
C8 C 0.33982(10) 0.86896(9) 0.39787(7) 0.0230(2) Uani 1 1 d . . . .
C9 C 0.26794(11) 0.94918(10) 0.39323(8) 0.0296(3) Uani 1 1 d . . . .
H9 H 0.2316 0.9646 0.3489 0.036 Uiso 1 1 calc R . . .
C10 C 0.24872(12) 1.00654(11) 0.45194(9) 0.0350(3) Uani 1 1 d . . . .
H10 H 0.2001 1.0609 0.4474 0.042 Uiso 1 1 calc R . . .
C11 C 0.30032(13) 0.98484(11) 0.51724(8) 0.0349(3) Uani 1 1 d . . . .
H11 H 0.2878 1.0245 0.5574 0.042 Uiso 1 1 calc R . . .
C12 C 0.37008(11) 0.90501(11) 0.52322(7) 0.0297(3) Uani 1 1 d . . . .
H12 H 0.4047 0.8895 0.5681 0.036 Uiso 1 1 calc R . . .
C13 C 0.70968(9) 0.54241(10) 0.46675(7) 0.0237(2) Uani 1 1 d . . . .
C14 C 0.72411(10) 0.49796(10) 0.40137(7) 0.0257(2) Uani 1 1 d . . . .
C15 C 0.80516(12) 0.42795(13) 0.39827(9) 0.0371(3) Uani 1 1 d . . . .
H15 H 0.8151 0.3962 0.3545 0.045 Uiso 1 1 calc R . . .
C16 C 0.87098(13) 0.40396(14) 0.45715(10) 0.0421(4) Uani 1 1 d . . . .
H16 H 0.9257 0.3569 0.4535 0.051 Uiso 1 1 calc R . . .
C17 C 0.85677(12) 0.44892(13) 0.52139(9) 0.0379(3) Uani 1 1 d . . . .
H17 H 0.9018 0.4329 0.5620 0.045 Uiso 1 1 calc R . . .
C18 C 0.77683(11) 0.51718(12) 0.52616(8) 0.0311(3) Uani 1 1 d . . . .
H18 H 0.7672 0.5476 0.5704 0.037 Uiso 1 1 calc R . . .
C19 C 0.40263(9) 0.93030(9) 0.26605(7) 0.0236(2) Uani 1 1 d . . . .
H19 H 0.3363 0.9666 0.2526 0.028 Uiso 1 1 calc R . . .
C20 C 0.45233(12) 0.90862(12) 0.19803(7) 0.0330(3) Uani 1 1 d . . . .
H20A H 0.5190 0.8755 0.2096 0.049 Uiso 1 1 calc GR . . .
H20B H 0.4619 0.9735 0.1733 0.049 Uiso 1 1 calc GR . . .
H20C H 0.4079 0.8630 0.1677 0.049 Uiso 1 1 calc GR . . .
C21 C 0.47166(11) 1.00425(10) 0.31204(8) 0.0300(3) Uani 1 1 d . . . .
H21A H 0.4369 1.0248 0.3532 0.045 Uiso 1 1 calc GR . . .
H21B H 0.4858 1.0654 0.2845 0.045 Uiso 1 1 calc GR . . .
H21C H 0.5363 0.9698 0.3278 0.045 Uiso 1 1 calc GR . . .
C22 C 0.24006(9) 0.77807(9) 0.27469(7) 0.0234(2) Uani 1 1 d . . . .
H22 H 0.2015 0.8444 0.2691 0.028 Uiso 1 1 calc R . . .
C23 C 0.23813(11) 0.72991(11) 0.20136(7) 0.0295(3) Uani 1 1 d . . . .
H23A H 0.2720 0.7761 0.1702 0.044 Uiso 1 1 calc GR . . .
H23B H 0.1669 0.7189 0.1821 0.044 Uiso 1 1 calc GR . . .
H23C H 0.2742 0.6638 0.2047 0.044 Uiso 1 1 calc GR . . .
C24 C 0.18335(10) 0.71012(10) 0.32389(8) 0.0294(3) Uani 1 1 d . . . .
H24A H 0.2189 0.6440 0.3305 0.044 Uiso 1 1 calc GR . . .
H24B H 0.1130 0.6985 0.3030 0.044 Uiso 1 1 calc GR . . .
H24C H 0.1819 0.7444 0.3696 0.044 Uiso 1 1 calc GR . . .
C25 C 0.75976(10) 0.56672(10) 0.26423(8) 0.0289(3) Uani 1 1 d . . . .
H25 H 0.7944 0.5011 0.2529 0.035 Uiso 1 1 calc R . . .
C26 C 0.72481(14) 0.61997(14) 0.19455(9) 0.0414(4) Uani 1 1 d . . . .
H26A H 0.6718 0.5783 0.1682 0.062 Uiso 1 1 calc GR . . .
H26B H 0.7834 0.6279 0.1666 0.062 Uiso 1 1 calc GR . . .
H26C H 0.6968 0.6879 0.2041 0.062 Uiso 1 1 calc GR . . .
C27 C 0.83967(11) 0.63498(12) 0.30563(10) 0.0372(3) Uani 1 1 d . . . .
H27A H 0.8063 0.6970 0.3216 0.056 Uiso 1 1 calc GR . . .
H27B H 0.8927 0.6545 0.2752 0.056 Uiso 1 1 calc GR . . .
H27C H 0.8712 0.5971 0.3466 0.056 Uiso 1 1 calc GR . . .
C28 C 0.61450(10) 0.40157(9) 0.28460(7) 0.0242(2) Uani 1 1 d . . . .
H28 H 0.6798 0.3634 0.2801 0.029 Uiso 1 1 calc R . . .
C29 C 0.55516(11) 0.40298(11) 0.21162(8) 0.0297(3) Uani 1 1 d . . . .
H29A H 0.4937 0.4456 0.2129 0.045 Uiso 1 1 calc GR . . .
H29B H 0.5351 0.3327 0.1978 0.045 Uiso 1 1 calc GR . . .
H29C H 0.5987 0.4316 0.1773 0.045 Uiso 1 1 calc GR . . .
C30 C 0.55590(11) 0.34245(10) 0.33763(8) 0.0301(3) Uani 1 1 d . . . .
H30A H 0.5970 0.3403 0.3834 0.045 Uiso 1 1 calc GR . . .
H30B H 0.5426 0.2722 0.3206 0.045 Uiso 1 1 calc GR . . .
H30C H 0.4906 0.3771 0.3429 0.045 Uiso 1 1 calc GR . . .
Cl1A Cl 0.64147(5) 0.80048(5) 0.34162(3) 0.0201(2) Uani 0.649(5) 1 d . P A 1
O1A O 0.3386(2) 0.4951(2) 0.30857(11) 0.0291(3) Uani 0.649(5) 1 d . P A 1
C31B C 0.5138(4) 0.6852(4) 0.2214(2) 0.0274(9) Uani 0.351(5) 1 d . P A 2
H31B H 0.5179 0.6950 0.1723 0.033 Uiso 0.351(5) 1 calc R P A 2
C32A C 0.4026(2) 0.5610(2) 0.31073(11) 0.0204(3) Uani 0.649(5) 1 d . P A 1
C33 C 0.0647(3) 1.2392(4) 0.5446(2) 0.0319(8) Uani 0.371(3) 1 d D P B 1
H33A H 0.0875 1.2946 0.5148 0.048 Uiso 0.371(3) 1 calc R P B 1
H33B H 0.1241 1.2100 0.5728 0.048 Uiso 0.371(3) 1 calc R P B 1
H33C H 0.0163 1.2669 0.5759 0.048 Uiso 0.371(3) 1 calc R P B 1
C34 C 0.0097(4) 1.1517(3) 0.4960(2) 0.0697(14) Uani 0.742(5) 1 d D P B 1
H34A H 0.0478 1.1501 0.4535 0.084 Uiso 0.371(3) 1 d R P B 1
H34B H -0.0620 1.1713 0.4806 0.084 Uiso 0.371(3) 1 d R P B 1
H34C H -0.0591 1.1681 0.4740 0.105 Uiso 0.371(3) 1 d R P B 1
H34D H 0.0588 1.1549 0.4603 0.105 Uiso 0.371(3) 1 d R P B 1
H33D H 0.0293 1.2016 0.5334 0.105 Uiso 0.371(3) 1 d R P B 1
C35 C 0.0159(2) 1.0419(2) 0.52714(12) 0.0500(8) Uani 0.742(5) 1 d D P B 1
H35A H 0.0872 1.0287 0.5473 0.060 Uiso 0.742(5) 1 calc R P B 1
H35B H -0.0289 1.0379 0.5661 0.060 Uiso 0.742(5) 1 calc R P B 1
Cl1B Cl 0.36789(9) 0.52847(10) 0.30660(5) 0.0216(5) Uani 0.351(5) 1 d . P A 2
O1B O 0.6761(5) 0.8327(4) 0.3391(2) 0.0332(7) Uani 0.351(5) 1 d . P A 2
C31A C 0.4821(2) 0.6542(2) 0.22090(12) 0.0233(4) Uani 0.649(5) 1 d . P A 1
H31A H 0.4691 0.6474 0.1712 0.028 Uiso 0.649(5) 1 calc R P A 1
C32B C 0.6113(4) 0.7694(4) 0.3307(3) 0.0221(7) Uani 0.351(5) 1 d . P A 2
C36 C 0.0628(9) 1.2140(9) 0.5145(8) 0.040(3) Uani 0.129(3) 1 d D P B 2
H36A H 0.0835 1.2363 0.4688 0.061 Uiso 0.129(3) 1 calc R P B 2
H36B H 0.1185 1.1745 0.5396 0.061 Uiso 0.129(3) 1 calc R P B 2
H36C H 0.0477 1.2743 0.5425 0.061 Uiso 0.129(3) 1 calc R P B 2
C37 C -0.0348(5) 1.1453(6) 0.5026(5) 0.0388(19) Uani 0.258(5) 1 d D P B 2
H36D H 0.0349 1.1683 0.5184 0.058 Uiso 0.129(3) 1 d R P B 2
H37A H -0.0867 1.1831 0.4715 0.047 Uiso 0.129(3) 1 d R P B 2
H37B H -0.0657 1.1927 0.4666 0.058 Uiso 0.129(3) 1 d R P B 2
H37C H -0.0642 1.1368 0.5482 0.047 Uiso 0.129(3) 1 d R P B 2
H37D H -0.0763 1.1441 0.5428 0.058 Uiso 0.129(3) 1 d R P B 2
C38 C -0.0245(4) 1.0363(5) 0.4727(3) 0.0371(17) Uani 0.258(5) 1 d D P B 2
H38A H -0.0934 1.0102 0.4554 0.044 Uiso 0.258(5) 1 calc R P B 2
H38B H 0.0174 1.0391 0.4321 0.044 Uiso 0.258(5) 1 calc R P B 2

loop_
_atom_site_aniso_label
_atom_site_aniso_U_11
_atom_site_aniso_U_22
_atom_site_aniso_U_33
_atom_site_aniso_U_23
_atom_site_aniso_U_13
_atom_site_aniso_U_12
Mo1 0.01766(4) 0.01509(4) 0.01589(4) -0.00014(3) 0.00222(3) 0.00008(3)
P1 0.01897(12) 0.01561(11) 0.01957(12) 0.00000(9) 0.00329(9) 0.00031(9)
P2 0.01954(12) 0.01793(12) 0.02066(12) 0.00093(10) 0.00345(9) 0.00168(10)
C1 0.0262(5) 0.0210(5) 0.0159(4) -0.0016(4) 0.0058(4) -0.0048(4)
C2 0.0233(5) 0.0202(5) 0.0171(4) 0.0005(4) 0.0041(3) -0.0052(4)
C3 0.0242(5) 0.0197(5) 0.0179(4) 0.0024(4) 0.0029(4) -0.0048(4)
C4 0.0248(5) 0.0237(5) 0.0165(4) 0.0031(4) 0.0018(4) -0.0036(4)
C5 0.0269(5) 0.0285(6) 0.0194(5) -0.0015(4) 0.0002(4) -0.0068(4)
C6 0.0291(6) 0.0251(5) 0.0205(5) -0.0047(4) 0.0039(4) -0.0078(4)
C7 0.0265(5) 0.0203(5) 0.0228(5) -0.0044(4) 0.0083(4) -0.0056(4)
C8 0.0269(5) 0.0184(5) 0.0247(5) -0.0030(4) 0.0080(4) -0.0006(4)
C9 0.0340(6) 0.0222(6) 0.0339(7) -0.0023(5) 0.0096(5) 0.0046(5)
C10 0.0410(7) 0.0231(6) 0.0433(8) -0.0066(5) 0.0167(6) 0.0040(5)
C11 0.0456(8) 0.0253(6) 0.0364(7) -0.0117(5) 0.0177(6) -0.0034(6)
C12 0.0380(7) 0.0272(6) 0.0255(6) -0.0081(5) 0.0112(5) -0.0058(5)
C13 0.0240(5) 0.0229(5) 0.0236(5) 0.0051(4) -0.0005(4) -0.0035(4)
C14 0.0248(5) 0.0249(5) 0.0266(5) 0.0032(4) -0.0013(4) 0.0034(4)
C15 0.0348(7) 0.0375(8) 0.0377(7) -0.0007(6) -0.0035(6) 0.0145(6)
C16 0.0359(7) 0.0394(8) 0.0486(9) 0.0044(7) -0.0091(7) 0.0131(6)
C17 0.0335(7) 0.0387(8) 0.0387(8) 0.0112(6) -0.0103(6) 0.0014(6)
C18 0.0309(6) 0.0340(7) 0.0272(6) 0.0077(5) -0.0044(5) -0.0026(5)
C19 0.0209(5) 0.0190(5) 0.0304(6) 0.0049(4) 0.0008(4) -0.0001(4)
C20 0.0357(7) 0.0376(7) 0.0257(6) 0.0094(5) 0.0029(5) -0.0082(6)
C21 0.0283(6) 0.0188(5) 0.0438(8) -0.0036(5) 0.0069(5) -0.0041(4)
C22 0.0188(5) 0.0182(5) 0.0331(6) 0.0001(4) 0.0010(4) 0.0006(4)
C23 0.0275(6) 0.0302(6) 0.0292(6) 0.0000(5) -0.0055(5) -0.0038(5)
C24 0.0244(5) 0.0225(6) 0.0426(7) -0.0034(5) 0.0104(5) -0.0036(4)
C25 0.0252(5) 0.0226(5) 0.0412(7) -0.0020(5) 0.0152(5) -0.0001(4)
C26 0.0520(9) 0.0415(9) 0.0343(7) 0.0010(6) 0.0236(7) -0.0088(7)
C27 0.0226(6) 0.0238(6) 0.0660(11) -0.0010(6) 0.0087(6) -0.0010(5)
C28 0.0242(5) 0.0174(5) 0.0313(6) -0.0001(4) 0.0046(4) 0.0014(4)
C29 0.0338(6) 0.0234(6) 0.0316(6) -0.0074(5) 0.0018(5) 0.0003(5)
C30 0.0300(6) 0.0216(6) 0.0394(7) 0.0053(5) 0.0070(5) -0.0020(5)
Cl1A 0.0193(4) 0.0170(4) 0.0244(2) 0.00007(18) 0.00342(18) -0.0019(3)
O1A 0.0254(8) 0.0201(8) 0.0411(10) -0.0071(7) 0.0004(7) -0.0041(8)
C31B 0.031(2) 0.032(2) 0.0192(15) 0.0007(16) 0.0034(16) 0.0079(18)
C32A 0.0198(9) 0.0167(8) 0.0247(8) -0.0035(7) 0.0022(7) -0.0025(7)
C33 0.0265(16) 0.038(2) 0.030(2) 0.0037(17) -0.0036(14) 0.0046(15)
C34 0.098(3) 0.058(2) 0.0463(18) -0.0169(15) -0.027(2) 0.043(2)
C35 0.0590(15) 0.0571(17) 0.0304(10) -0.0143(10) -0.0138(9) 0.0315(12)
Cl1B 0.0207(8) 0.0175(8) 0.0265(4) -0.0028(4) 0.0017(4) 0.0005(6)
O1B 0.0309(18) 0.0264(17) 0.0427(19) -0.0011(14) 0.0059(14) 0.0015(17)
C31A 0.0265(11) 0.0255(11) 0.0180(8) -0.0024(7) 0.0025(7) 0.0018(8)
C32B 0.0195(16) 0.0192(17) 0.0286(18) 0.0057(14) 0.0083(14) -0.0059(14)
C36 0.054(8) 0.031(6) 0.032(6) -0.014(5) -0.019(6) 0.008(5)
C37 0.027(3) 0.038(4) 0.054(4) -0.001(3) 0.018(3) -0.006(3)
C38 0.030(3) 0.049(4) 0.032(3) 0.007(2) 0.007(2) -0.002(2)

loop_
_atom_type_symbol
_atom_type_description
_atom_type_scat_dispersion_real
_atom_type_scat_dispersion_imag
_atom_type_scat_source
C C 0.0033 0.0016 'International Tables Vol C Tables 4.2.6.8 and 6.1.1.4'
H H 0.0000 0.0000 'International Tables Vol C Tables 4.2.6.8 and 6.1.1.4'
Cl Cl 0.1484 0.1585 'International Tables Vol C Tables 4.2.6.8 and 6.1.1.4'
Mo Mo -1.6832 0.6857 'International Tables Vol C Tables 4.2.6.8 and 6.1.1.4'
O O 0.0106 0.0060 'International Tables Vol C Tables 4.2.6.8 and 6.1.1.4'
P P 0.1023 0.0942 'International Tables Vol C Tables 4.2.6.8 and 6.1.1.4'

loop_
_geom_angle_atom_site_label_1
_geom_angle_atom_site_label_2
_geom_angle_atom_site_label_3
_geom_angle
_geom_angle_site_symmetry_1
P1 Mo1 P2 175.521(10) .
Cl1A Mo1 P1 88.016(14) .
Cl1A Mo1 P2 87.654(14) .
C31B Mo1 P1 90.72(15) .
C31B Mo1 P2 90.48(15) .
C31B Mo1 Cl1B 98.8(2) .
C31B Mo1 C32B 88.3(3) .
C32A Mo1 P1 92.14(6) .
C32A Mo1 P2 91.89(6) .
C32A Mo1 Cl1A 168.98(6) .
Cl1B Mo1 P1 91.65(2) .
Cl1B Mo1 P2 92.43(2) .
C31A Mo1 P1 90.98(8) .
C31A Mo1 P2 91.55(8) .
C31A Mo1 Cl1A 109.61(10) .
C31A Mo1 C32A 81.41(11) .
C32B Mo1 P1 88.56(12) .
C32B Mo1 P2 87.16(12) .
C32B Mo1 Cl1B 172.88(14) .
C8 P1 Mo1 121.46(4) .
C8 P1 C19 98.63(6) .
C8 P1 C22 99.09(6) .
C19 P1 Mo1 115.21(4) .
C22 P1 Mo1 116.53(4) .
C22 P1 C19 102.60(6) .
C14 P2 Mo1 120.99(4) .
C14 P2 C25 99.26(6) .
C14 P2 C28 98.81(6) .
C25 P2 Mo1 115.25(5) .
C28 P2 Mo1 116.77(4) .
C28 P2 C25 102.51(6) .
C2 C1 C7 120.13(11) .
C6 C1 C2 118.94(12) .
C6 C1 C7 120.89(11) .
C3 C2 C1 119.95(11) .
C2 C3 C4 120.55(11) .
C3 C4 C13 120.19(11) .
C5 C4 C3 118.51(12) .
C5 C4 C13 121.28(11) .
C6 C5 C4 120.75(11) .
C5 C6 C1 120.65(11) .
C8 C7 C1 121.66(10) .
C12 C7 C1 118.76(12) .
C12 C7 C8 119.54(12) .
C7 C8 P1 123.94(9) .
C9 C8 P1 117.53(10) .
C9 C8 C7 118.14(11) .
C10 C9 C8 121.43(14) .
C9 C10 C11 120.21(14) .
C12 C11 C10 119.30(13) .
C11 C12 C7 121.35(14) .
C14 C13 C4 121.34(11) .
C14 C13 C18 119.49(12) .
C18 C13 C4 119.17(12) .
C13 C14 P2 124.41(10) .
C13 C14 C15 118.12(12) .
C15 C14 P2 117.27(11) .
C16 C15 C14 121.83(15) .
C15 C16 C17 119.69(15) .
C18 C17 C16 119.72(13) .
C17 C18 C13 121.15(14) .
C20 C19 P1 112.76(9) .
C20 C19 C21 108.86(11) .
C21 C19 P1 112.59(9) .
C23 C22 P1 113.14(9) .
C23 C22 C24 110.85(11) .
C24 C22 P1 111.47(9) .
C26 C25 P2 112.90(10) .
C26 C25 C27 108.54(13) .
C27 C25 P2 112.16(10) .
C29 C28 P2 112.37(9) .
C29 C28 C30 111.25(11) .
C30 C28 P2 111.66(9) .
O1A C32A Mo1 179.4(2) .
C35 C34 C33 115.6(3) .
C35 C35 C34 113.4(3) 3_576
O1B C32B Mo1 177.8(4) .
C38 C37 C36 118.9(7) .
C38 C38 C37 111.7(7) 3_576

loop_
_geom_bond_atom_site_label_1
_geom_bond_atom_site_label_2
_geom_bond_distance
_geom_bond_site_symmetry_2
Mo1 P1 2.5575(3) .
Mo1 P2 2.5619(3) .
Mo1 Cl1A 2.5048(8) .
Mo1 C31B 1.777(5) .
Mo1 C32A 1.930(4) .
Mo1 Cl1B 2.5475(15) .
Mo1 C31A 1.764(2) .
Mo1 C32B 1.924(7) .
P1 C8 1.8545(12) .
P1 C19 1.8777(12) .
P1 C22 1.8685(12) .
P2 C14 1.8520(13) .
P2 C25 1.8773(13) .
P2 C28 1.8663(13) .
C1 C2 1.4035(16) .
C1 C6 1.3907(17) .
C1 C7 1.4782(18) .
C2 C3 1.3954(17) .
C3 C4 1.4059(16) .
C4 C5 1.3918(18) .
C4 C13 1.4797(18) .
C5 C6 1.3900(19) .
C7 C8 1.4064(18) .
C7 C12 1.4041(17) .
C8 C9 1.4026(18) .
C9 C10 1.387(2) .
C10 C11 1.387(2) .
C11 C12 1.381(2) .
C13 C14 1.4018(19) .
C13 C18 1.4046(18) .
C14 C15 1.4042(19) .
C15 C16 1.384(2) .
C16 C17 1.384(3) .
C17 C18 1.382(2) .
C19 C20 1.531(2) .
C19 C21 1.5358(18) .
C22 C23 1.5288(19) .
C22 C24 1.5308(18) .
C25 C26 1.528(2) .
C25 C27 1.532(2) .
C28 C29 1.5269(19) .
C28 C30 1.5323(19) .
O1A C32A 1.197(6) .
C33 C34 1.595(5) .
C34 C35 1.545(4) .
C35 C35 1.533(5) 3_576
O1B C32B 1.182(12) .
C36 C37 1.559(9) .
C37 C38 1.537(8) .
C38 C38 1.504(10) 3_576
